data_4500149
loop_
_publ_author_name
'Liang, Po-Ching'
'Liu, Hsin-Kuan'
'Yeh, Chun-Ting'
'Lin, Chia-Her'
'Zima, V\'it\<ezslav'

_publ_section_title
;
 Supramolecular Assembly of Calcium Metal&#x2212;Organic Frameworks with
 Structural Transformations
;
_journal_issue 3
_journal_name_full 'Crystal Growth &amp; Design'
_journal_page_first 699
_journal_paper_doi 10.1021/cg101114h
_journal_volume 11
_journal_year 2011
_chemical_formula_moiety 'C11 H11 Ca N O7'
_chemical_formula_sum 'C11 H11 Ca N O7'
_chemical_formula_weight 309.29
_chemical_name_systematic
; 
 ? 
;
_space_group_IT_number 2
_symmetry_cell_setting triclinic
_symmetry_space_group_name_Hall '-P 1'
_symmetry_space_group_name_H-M 'P -1'
_atom_sites_solution_hydrogens geom
_atom_sites_solution_primary direct
_atom_sites_solution_secondary difmap
_audit_creation_method SHELXL-97
_cell_angle_alpha 70.520(2)
_cell_angle_beta 84.459(3)
_cell_angle_gamma 73.722(2)
_cell_formula_units_Z 2
_cell_length_a 8.3328(4)
_cell_length_b 8.6794(4)
_cell_length_c 9.9393(5)
_cell_measurement_reflns_used 5596
_cell_measurement_temperature 295(2)
_cell_measurement_theta_max 28.3944
_cell_measurement_theta_min 2.5464
_cell_volume 650.53(6)
_computing_cell_refinement 'SAINT V7.68A (Bruker AXS, 2009)'
_computing_data_collection 'APEX2 (Bruker AXS, 2010)'
_computing_data_reduction 'SAINT V7.68A (Bruker AXS, 2009)'
_computing_molecular_graphics 'SHELXTL (Sheldrick, 2008)'
_computing_publication_material SHELXTL
_computing_structure_refinement 'SHELXL-97 (Sheldrick, 2008)'
_computing_structure_solution 'SHELXS-97 (Sheldrick, 2008)'
_diffrn_ambient_temperature 295(2)
_diffrn_detector_area_resol_mean 8.3333
_diffrn_measured_fraction_theta_full 0.970
_diffrn_measured_fraction_theta_max 0.970
_diffrn_measurement_device_type 'Bruker APEX-II CCD'
_diffrn_measurement_method '\f and \w scans'
_diffrn_radiation_monochromator graphite
_diffrn_radiation_source 'fine-focus sealed tube'
_diffrn_radiation_type MoK\a
_diffrn_radiation_wavelength 0.71073
_diffrn_reflns_av_R_equivalents 0.0295
_diffrn_reflns_av_sigmaI/netI 0.0354
_diffrn_reflns_limit_h_max 10
_diffrn_reflns_limit_h_min -11
_diffrn_reflns_limit_k_max 9
_diffrn_reflns_limit_k_min -11
_diffrn_reflns_limit_l_max 12
_diffrn_reflns_limit_l_min -13
_diffrn_reflns_number 10007
_diffrn_reflns_theta_full 28.50
_diffrn_reflns_theta_max 28.50
_diffrn_reflns_theta_min 2.17
_exptl_absorpt_coefficient_mu 0.514
_exptl_absorpt_correction_T_max 0.9698
_exptl_absorpt_correction_T_min 0.8823
_exptl_absorpt_correction_type multi-scan
_exptl_absorpt_process_details 'SADABS V2008/1 (Bruker AXS)'
_exptl_crystal_colour pale-yellow
_exptl_crystal_density_diffrn 1.579
_exptl_crystal_density_method 'not measured'
_exptl_crystal_description lamellar
_exptl_crystal_F_000 320
_exptl_crystal_size_max 0.25
_exptl_crystal_size_mid 0.07
_exptl_crystal_size_min 0.06
_refine_diff_density_max 1.460
_refine_diff_density_min -0.326
_refine_diff_density_rms 0.134
_refine_ls_extinction_method none
_refine_ls_goodness_of_fit_ref 1.079
_refine_ls_hydrogen_treatment constr
_refine_ls_matrix_type full
_refine_ls_number_parameters 183
_refine_ls_number_reflns 3207
_refine_ls_number_restraints 0
_refine_ls_restrained_S_all 1.079
_refine_ls_R_factor_all 0.0703
_refine_ls_R_factor_gt 0.0570
_refine_ls_shift/su_max 0.000
_refine_ls_shift/su_mean 0.000
_refine_ls_structure_factor_coef Fsqd
_refine_ls_weighting_details 'calc w=1/[\s^2^(Fo^2^)+(0.1213P)^2^+0.0392P] where P=(Fo^2^+2Fc^2^)/3'
_refine_ls_weighting_scheme calc
_refine_ls_wR_factor_gt 0.1607
_refine_ls_wR_factor_ref 0.1755
_reflns_number_gt 2608
_reflns_number_total 3207
_reflns_threshold_expression >2sigma(I)
_cod_data_source_file cg101114h_si_005.cif
_cod_data_source_block 4
_cod_original_cell_volume 650.53(5)
_cod_database_code 4500149

loop_
_symmetry_equiv_pos_as_xyz
'x, y, z'
'-x, -y, -z'

loop_
_atom_site_label
_atom_site_type_symbol
_atom_site_fract_x
_atom_site_fract_y
_atom_site_fract_z
_atom_site_U_iso_or_equiv
_atom_site_adp_type
_atom_site_occupancy
_atom_site_symmetry_multiplicity
_atom_site_calc_flag
_atom_site_refinement_flags
Ca1 Ca 0.67352(5) 0.63663(5) 0.95751(5) 0.02147(19) Uani 1 1 d .
O1 O 0.9236(2) 0.5811(2) 0.8404(2) 0.0334(4) Uani 1 1 d .
O1S O 0.5243(3) 0.7717(3) 0.7455(2) 0.0548(6) Uani 1 1 d .
C1 C 1.0489(3) 0.5235(3) 0.7759(3) 0.0275(5) Uani 1 1 d .
C1S C 0.4571(4) 0.7767(5) 0.6409(4) 0.0574(9) Uani 1 1 d .
H1SA H 0.5048 0.6910 0.6012 0.069 Uiso 1 1 calc R
C2 C 1.0264(3) 0.5083(3) 0.6342(3) 0.0292(5) Uani 1 1 d .
C2S C 0.2413(7) 1.0248(8) 0.6360(7) 0.122(2) Uani 1 1 d .
H2SA H 0.3126 1.0277 0.7050 0.182 Uiso 1 1 calc R
H2SB H 0.1386 1.0048 0.6811 0.182 Uiso 1 1 calc R
H2SC H 0.2178 1.1313 0.5604 0.182 Uiso 1 1 calc R
O2 O 1.1970(2) 0.4761(3) 0.8228(2) 0.0380(5) Uani 1 1 d .
O3 O 0.4503(2) 0.8209(2) 1.0615(2) 0.0360(5) Uani 1 1 d .
C3 C 0.8668(3) 0.5348(4) 0.5865(3) 0.0405(7) Uani 1 1 d .
H3A H 0.7761 0.5574 0.6458 0.049 Uiso 1 1 calc R
C3S C 0.2561(7) 0.8878(9) 0.4502(6) 0.112(2) Uani 1 1 d .
H3SA H 0.3239 0.7931 0.4235 0.168 Uiso 1 1 calc R
H3SB H 0.2560 0.9910 0.3742 0.168 Uiso 1 1 calc R
H3SC H 0.1438 0.8772 0.4683 0.168 Uiso 1 1 calc R
C4 C 1.1623(3) 0.4713(4) 0.5454(3) 0.0407(7) Uani 1 1 d .
O4 O 0.3541(2) 0.6228(2) 1.0346(2) 0.0343(5) Uani 1 1 d .
C5 C 0.3308(3) 0.7679(3) 1.0426(3) 0.0236(5) Uani 1 1 d .
O5 O 1.3229(3) 0.4392(5) 0.5853(3) 0.0826(11) Uani 1 1 d .
H5A H 1.3242 0.4424 0.6668 0.124 Uiso 1 1 calc R
C6 C 0.1585(3) 0.8869(3) 1.0239(3) 0.0240(5) Uani 1 1 d .
O6 O 0.2575(2) 1.0968(2) 1.0752(2) 0.0336(5) Uani 1 1 d .
H6A H 0.3455 1.0234 1.0793 0.050 Uiso 1 1 calc R
C7 C 0.0267(3) 0.8414(3) 0.9851(3) 0.0272(5) Uani 1 1 d .
H7A H 0.0449 0.7351 0.9749 0.033 Uiso 1 1 calc R
C8 C 0.1308(3) 1.0473(3) 1.0383(3) 0.0242(5) Uani 1 1 d .
N1S N 0.3237(3) 0.8909(4) 0.5783(3) 0.0579(8) Uani 1 1 d .

loop_
_atom_site_aniso_label
_atom_site_aniso_U_11
_atom_site_aniso_U_22
_atom_site_aniso_U_33
_atom_site_aniso_U_23
_atom_site_aniso_U_13
_atom_site_aniso_U_12
Ca1 0.0161(3) 0.0216(3) 0.0285(3) -0.01249(19) -0.00467(18) -0.00083(17)
O1 0.0256(9) 0.0455(11) 0.0308(9) -0.0208(8) 0.0015(7) -0.0024(8)
O1S 0.0445(13) 0.0687(16) 0.0432(13) -0.0102(11) -0.0211(10) -0.0048(11)
C1 0.0229(12) 0.0327(12) 0.0259(12) -0.0109(10) -0.0032(9) -0.0033(9)
C1S 0.0369(17) 0.075(2) 0.056(2) -0.0233(18) -0.0163(15) 0.0004(15)
C2 0.0204(11) 0.0405(14) 0.0264(12) -0.0144(10) -0.0015(9) -0.0025(10)
C2S 0.110(4) 0.103(4) 0.110(5) -0.030(4) -0.031(3) 0.043(3)
O2 0.0229(9) 0.0604(13) 0.0294(10) -0.0200(9) -0.0061(7) -0.0002(8)
O3 0.0143(8) 0.0321(9) 0.0683(13) -0.0271(9) -0.0026(8) -0.0024(7)
C3 0.0185(12) 0.073(2) 0.0335(14) -0.0291(14) 0.0025(10) -0.0046(12)
C3S 0.085(4) 0.161(6) 0.082(3) -0.026(3) -0.052(3) -0.020(4)
C4 0.0168(12) 0.075(2) 0.0351(14) -0.0280(14) -0.0012(10) -0.0065(12)
O4 0.0209(9) 0.0244(9) 0.0599(13) -0.0217(8) -0.0035(8) 0.0018(7)
C5 0.0125(10) 0.0261(11) 0.0335(12) -0.0141(9) 0.0010(8) -0.0023(8)
O5 0.0183(10) 0.191(3) 0.0547(15) -0.075(2) -0.0017(9) -0.0102(14)
C6 0.0154(10) 0.0201(10) 0.0375(13) -0.0132(9) 0.0016(9) -0.0021(8)
O6 0.0182(8) 0.0265(9) 0.0629(13) -0.0248(9) -0.0082(8) -0.0011(6)
C7 0.0192(11) 0.0199(10) 0.0453(15) -0.0150(10) 0.0000(10) -0.0041(8)
C8 0.0159(10) 0.0225(11) 0.0387(13) -0.0143(9) -0.0013(9) -0.0062(8)
N1S 0.0369(15) 0.080(2) 0.0413(15) -0.0024(14) -0.0137(11) -0.0085(14)

loop_
_atom_type_symbol
_atom_type_description
_atom_type_scat_dispersion_real
_atom_type_scat_dispersion_imag
_atom_type_scat_source
C C 0.0033 0.0016 'International Tables Vol C Tables 4.2.6.8 and 6.1.1.4'
H H 0.0000 0.0000 'International Tables Vol C Tables 4.2.6.8 and 6.1.1.4'
N N 0.0061 0.0033 'International Tables Vol C Tables 4.2.6.8 and 6.1.1.4'
O O 0.0106 0.0060 'International Tables Vol C Tables 4.2.6.8 and 6.1.1.4'
Ca Ca 0.2262 0.3064 'International Tables Vol C Tables 4.2.6.8 and 6.1.1.4'

loop_
_geom_angle_atom_site_label_1
_geom_angle_atom_site_label_2
_geom_angle_atom_site_label_3
_geom_angle
_geom_angle_site_symmetry_1
_geom_angle_site_symmetry_3
O1 Ca1 O4 88.57(7) . 2_667
O1 Ca1 O2 92.06(6) . 2_767
O4 Ca1 O2 92.14(8) 2_667 2_767
O1 Ca1 O1S 92.70(8) . .
O4 Ca1 O1S 91.71(8) 2_667 .
O2 Ca1 O1S 173.95(8) 2_767 .
O1 Ca1 O6 82.23(7) . 2_677
O4 Ca1 O6 170.73(7) 2_667 2_677
O2 Ca1 O6 89.32(7) 2_767 2_677
O1S Ca1 O6 87.62(8) . 2_677
O1 Ca1 O3 152.14(7) . .
O4 Ca1 O3 119.29(6) 2_667 .
O2 Ca1 O3 87.80(7) 2_767 .
O1S Ca1 O3 86.25(8) . .
O6 Ca1 O3 69.91(6) 2_677 .
O1 Ca1 O4 156.12(6) . .
O4 Ca1 O4 71.24(6) 2_667 .
O2 Ca1 O4 101.07(7) 2_767 .
O1S Ca1 O4 75.79(8) . .
O6 Ca1 O4 117.44(6) 2_677 .
O3 Ca1 O4 49.49(5) . .
O1 Ca1 C5 166.61(7) . .
O4 Ca1 C5 96.48(6) 2_667 .
O2 Ca1 C5 100.11(7) 2_767 .
O1S Ca1 C5 74.81(8) . .
O6 Ca1 C5 92.27(6) 2_677 .
O3 Ca1 C5 25.36(6) . .
O4 Ca1 C5 25.25(6) . .
O1 Ca1 Ca1 126.46(5) . 2_667
O4 Ca1 Ca1 39.05(4) 2_667 2_667
O2 Ca1 Ca1 98.56(6) 2_767 2_667
O1S Ca1 Ca1 81.57(7) . 2_667
O6 Ca1 Ca1 149.53(4) 2_677 2_667
O3 Ca1 Ca1 80.97(4) . 2_667
O4 Ca1 Ca1 32.20(4) . 2_667
C5 Ca1 Ca1 57.44(5) . 2_667
C1 O1 Ca1 167.09(18) . .
C1S O1S Ca1 154.5(3) . .
O1 C1 O2 124.0(2) . .
O1 C1 C2 118.8(2) . .
O2 C1 C2 117.1(2) . .
O1S C1S N1S 126.2(4) . .
O1S C1S H1SA 116.9 . .
N1S C1S H1SA 116.9 . .
C3 C2 C4 118.4(2) . .
C3 C2 C1 119.7(2) . .
C4 C2 C1 121.8(2) . .
N1S C2S H2SA 109.5 . .
N1S C2S H2SB 109.5 . .
H2SA C2S H2SB 109.5 . .
N1S C2S H2SC 109.5 . .
H2SA C2S H2SC 109.5 . .
H2SB C2S H2SC 109.5 . .
C1 O2 Ca1 137.19(17) . 2_767
C5 O3 Ca1 97.20(14) . .
C4 C3 C2 122.4(2) 2_766 .
C4 C3 H3A 118.8 2_766 .
C2 C3 H3A 118.8 . .
N1S C3S H3SA 109.5 . .
N1S C3S H3SB 109.5 . .
H3SA C3S H3SB 109.5 . .
N1S C3S H3SC 109.5 . .
H3SA C3S H3SC 109.5 . .
H3SB C3S H3SC 109.5 . .
O5 C4 C3 118.6(2) . 2_766
O5 C4 C2 122.3(2) . .
C3 C4 C2 119.1(2) 2_766 .
C5 O4 Ca1 164.95(16) . 2_667
C5 O4 Ca1 86.25(13) . .
Ca1 O4 Ca1 108.76(6) 2_667 .
O4 C5 O3 121.5(2) . .
O4 C5 C6 120.2(2) . .
O3 C5 C6 118.2(2) . .
O4 C5 Ca1 68.51(12) . .
O3 C5 Ca1 57.45(12) . .
C6 C5 Ca1 155.50(17) . .
C4 O5 H5A 109.5 . .
C7 C6 C8 119.5(2) . .
C7 C6 C5 120.1(2) . .
C8 C6 C5 120.3(2) . .
C8 O6 Ca1 137.29(14) . 2_677
C8 O6 H6A 109.5 . .
Ca1 O6 H6A 107.8 2_677 .
C8 C7 C6 120.6(2) 2_577 .
C8 C7 H7A 119.7 2_577 .
C6 C7 H7A 119.7 . .
O6 C8 C7 119.0(2) . 2_577
O6 C8 C6 121.12(19) . .
C7 C8 C6 119.9(2) 2_577 .
C1S N1S C2S 119.8(4) . .
C1S N1S C3S 121.7(4) . .
C2S N1S C3S 118.5(4) . .

loop_
_geom_bond_atom_site_label_1
_geom_bond_atom_site_label_2
_geom_bond_distance
_geom_bond_site_symmetry_2
Ca1 O1 2.2961(18) .
Ca1 O4 2.3021(17) 2_667
Ca1 O2 2.3079(18) 2_767
Ca1 O1S 2.324(2) .
Ca1 O6 2.4486(18) 2_677
Ca1 O3 2.4800(18) .
Ca1 O4 2.7219(18) .
Ca1 C5 2.919(2) .
O1 C1 1.242(3) .
O1S C1S 1.211(4) .
C1 O2 1.268(3) .
C1 C2 1.491(3) .
C1S N1S 1.308(4) .
C1S H1SA 0.9300 .
C2 C3 1.387(3) .
C2 C4 1.399(4) .
C2S N1S 1.439(7) .
C2S H2SA 0.9600 .
C2S H2SB 0.9600 .
C2S H2SC 0.9600 .
O2 Ca1 2.3080(18) 2_767
O3 C5 1.260(3) .
C3 C4 1.377(4) 2_766
C3 H3A 0.9300 .
C3S N1S 1.452(5) .
C3S H3SA 0.9600 .
C3S H3SB 0.9600 .
C3S H3SC 0.9600 .
C4 O5 1.358(3) .
C4 C3 1.377(4) 2_766
O4 C5 1.248(3) .
O4 Ca1 2.3021(17) 2_667
C5 C6 1.502(3) .
O5 H5A 0.8200 .
C6 C7 1.391(3) .
C6 C8 1.400(3) .
O6 C8 1.367(3) .
O6 Ca1 2.4485(18) 2_677
O6 H6A 0.8200 .
C7 C8 1.381(3) 2_577
C7 H7A 0.9300 .
C8 C7 1.381(3) 2_577

loop_
_geom_hbond_atom_site_label_D
_geom_hbond_atom_site_label_H
_geom_hbond_atom_site_label_A
_geom_hbond_distance_DH
_geom_hbond_distance_HA
_geom_hbond_distance_DA
_geom_hbond_angle_DHA
O5 H5A O2 0.82 1.85 2.572(3) 145.8
O6 H6A O3 0.82 1.79 2.521(2) 147.8
